data_2101924
loop_
_publ_author_name
'Hester, J. R.'
'Tomimoto, K.'
'Noma, H.'
'Okamura, F. P.'
'Akimitsu, J.'

_publ_section_title
;
 Electron Density in YTiO~3~
;
_journal_issue 5
_journal_name_full 'Acta Crystallographica Section B'
_journal_page_first 739
_journal_page_last 744
_journal_paper_doi 10.1107/S010876819700551X
_journal_volume 53
_journal_year 1997
_chemical_formula_sum 'O3 Ti Y'
_chemical_formula_weight 184.79
_space_group_IT_number 62
_symmetry_cell_setting orthorhombic
_symmetry_space_group_name_Hall '-P 2ac 2n'
_symmetry_space_group_name_H-M 'P n m a'
_atom_type_scat_source IntTabC
_cell_angle_alpha 90.0
_cell_angle_beta 90.0
_cell_angle_gamma 90.0
_cell_formula_units_Z 4
_cell_length_a 5.6901(4)
_cell_length_b 7.6130(7)
_cell_length_c 5.3381(6)
_cell_measurement_reflns_used 3
_cell_measurement_temperature 293
_cell_measurement_theta_max 6.9
_cell_measurement_theta_min 4.5
_cell_volume 231.24(4)
_diffrn_measurement_device Huber
_diffrn_measurement_method \q
_diffrn_radiation_type WK\a
_diffrn_radiation_wavelength 0.21060
_diffrn_reflns_av_R_equivalents 0.0230
_diffrn_reflns_limit_h_max 16
_diffrn_reflns_limit_h_min -22
_diffrn_reflns_limit_k_max 21
_diffrn_reflns_limit_k_min -21
_diffrn_reflns_limit_l_max 15
_diffrn_reflns_limit_l_min -15
_diffrn_reflns_number 13340
_diffrn_reflns_theta_max 25
_diffrn_standards_decay_% 0
_diffrn_standards_interval_count 100
_diffrn_standards_number 6
_exptl_absorpt_coefficient_mu 1.02
_exptl_absorpt_correction_T_max 0.322
_exptl_absorpt_correction_T_min 0.310
_exptl_absorpt_correction_type 'spherical (Tibballs, 1982)'
_exptl_crystal_colour black
_exptl_crystal_density_diffrn 5.308
_exptl_crystal_description sphere
_exptl_crystal_size_rad 0.40
_refine_diff_density_max 1.60
_refine_diff_density_min -1.53
_refine_ls_extinction_coef 'y = 0.84'
_refine_ls_extinction_method 'Zachariasen (1967)'
_refine_ls_goodness_of_fit_obs 1.64(2)
_refine_ls_number_parameters 29
_refine_ls_number_reflns 2898
_refine_ls_R_factor_obs 0.0024
_refine_ls_shift/esd_max 0.0016
_refine_ls_structure_factor_coef F
_refine_ls_weighting_details 'w = 1/\s^2^(F)'
_refine_ls_weighting_scheme calc
_refine_ls_wR_factor_obs 0.0017
_reflns_number_observed 2898
_reflns_number_total 2996
_reflns_observed_criterion F>0
_cod_data_source_file oa0005.cif
_cod_data_source_block 2
_cod_depositor_comments
;
The following automatic conversions were performed:

'_refine_ls_weighting_scheme' value 'w = 1/\s^2^(F)' was changed to
'calc'. New tag '_refine_ls_weighting_details' was created. The value
of the new tag was set to 'w = 1/\s^2^(F)'.

Automatic conversion script
Id: cif_fix_values 3143 2015-03-26 13:38:13Z robertas 
;
_cod_original_formula_sum 'O3 Ti1 Y1'
_cod_database_code 2101924

loop_
_symmetry_equiv_pos_as_xyz
x,y,z
1/2+x,y,1/2-z
x,1/2-y,z
1/2-x,1/2+y,1/2+z
-x,-y,-z
1/2-x,-y,1/2+z
-x,1/2+y,-z
1/2+x,1/2-y,1/2-z

loop_
_atom_site_label
_atom_site_fract_x
_atom_site_fract_y
_atom_site_fract_z
Y .073390(10) .25 .978950(10)
Ti .5 .0 .0
O1 .45736(9) .25 .12090(10)
O2 .30942(6) .05824(6) .69031(7)
